data_1526797
loop_
_publ_author_name
'Kusawake, T.'
'Takahashi, Y.'
'Ohshima, K.I.'

_publ_section_title
;
 Structural analysis of the layered compounds Cux Ti S2
;
_journal_name_full 'Molecular Crystals and Liquid Crystals'
_journal_page_first 93
_journal_page_last 98
_journal_volume 341
_journal_year 2000
_chemical_formula_sum 'Cu0.375 S2 Ti'
_chemical_name_systematic 'Cu0.375 Ti S2'
_space_group_IT_number 164
_symmetry_space_group_name_Hall '-P 3 2"'
_symmetry_space_group_name_H-M 'P -3 m 1'
_cell_angle_alpha 90
_cell_angle_beta 90
_cell_angle_gamma 120
_cell_formula_units_Z 1
_cell_length_a 3.4146
_cell_length_b 3.4146
_cell_length_c 5.8552
_cell_volume 59.122
_citation_journal_id_ASTM MCLCE9
_cod_data_source_file Kusawake_MCLCE9_2000_207.cif
_cod_data_source_block Cu0.375S2Ti1
_cod_original_cell_volume 59.12239
_cod_original_formula_sum 'Cu0.375 S2 Ti1'
_cod_database_code 1526797

loop_
_symmetry_equiv_pos_as_xyz
x,y,z
-y,x-y,z
-x+y,-x,z
y,x,-z
-x,-x+y,-z
x-y,-y,-z
-x,-y,-z
y,-x+y,-z
x-y,x,-z
-y,-x,z
x,x-y,z
-x+y,y,z

loop_
_atom_site_label
_atom_site_type_symbol
_atom_site_fract_x
_atom_site_fract_y
_atom_site_fract_z
_atom_site_occupancy
_atom_site_U_iso_or_equiv
S1 S-2 0.3333 0.6667 0.24635 1 0.0
Ti1 Ti+3 0 0 0 1 0.0
Cu1 Cu+1 0 0 0.5 0.3752 0.0
